data_1553799
loop_
_publ_author_name
'Tugny, Coralie'
'Khaled, Omar'
'Derat, Etienne'
'Goddard, Jean-Philippe'
'Mouri\`es-Mansuy, Virginie'
'Fensterbank, Louis'

_publ_section_title
;
 Gold(i)-catalyzed access to neomerane skeletons
;
_journal_issue 10
_journal_name_full 'Organic Chemistry Frontiers'
_journal_page_first 1906
_journal_paper_doi 10.1039/C7QO00360A
_journal_volume 4
_journal_year 2017
_chemical_formula_moiety 'C21 H40 O3 Si'
_chemical_formula_sum 'C21 H40 O3 Si'
_chemical_formula_weight 368.62
_space_group_crystal_system monoclinic
_space_group_IT_number 14
_space_group_name_Hall '-P 2ybc'
_space_group_name_H-M_alt 'P 1 21/c 1'
_atom_sites_solution_hydrogens mixed
_atom_sites_solution_primary direct
_atom_sites_solution_secondary direct
_audit_creation_method SHELXL-2014/7
_audit_update_record
;
2017-03-29 deposited with the CCDC.
2017-06-12 downloaded from the CCDC.
;
_cell_angle_alpha 90
_cell_angle_beta 104.6220(10)
_cell_angle_gamma 90
_cell_formula_units_Z 4
_cell_length_a 15.7593(3)
_cell_length_b 6.7689(2)
_cell_length_c 21.0839(4)
_cell_measurement_reflns_used 4338
_cell_measurement_temperature 200(2)
_cell_measurement_theta_max 67.43
_cell_measurement_theta_min 2.9
_cell_volume 2176.24(9)
_computing_cell_refinement 'Buker SAINT'
_computing_data_collection 'Bruker Apex2'
_computing_data_reduction 'Buker SAINT'
_computing_molecular_graphics 'DIAMOND (Brandenburg, 2006)'
_computing_publication_material 'WinGX publication routines (Farrugia, 2012)'
_computing_structure_refinement 'SHELXL-2014/7 (Sheldrick, 2014)'
_computing_structure_solution 'SIR-2014 (Burla et al., 2014)'
_diffrn_ambient_temperature 200(2)
_diffrn_measured_fraction_theta_full 0.992
_diffrn_measured_fraction_theta_max 0.992
_diffrn_measurement_device_type 'Bruker APEX-II CCD'
_diffrn_measurement_method '\f and \w scans'
_diffrn_radiation_monochromator 'multi layer miror'
_diffrn_radiation_type CuK\a
_diffrn_radiation_wavelength 1.54178
_diffrn_reflns_av_R_equivalents 0.0296
_diffrn_reflns_av_unetI/netI 0.0245
_diffrn_reflns_Laue_measured_fraction_full 0.992
_diffrn_reflns_Laue_measured_fraction_max 0.992
_diffrn_reflns_limit_h_max 18
_diffrn_reflns_limit_h_min -18
_diffrn_reflns_limit_k_max 8
_diffrn_reflns_limit_k_min -6
_diffrn_reflns_limit_l_max 25
_diffrn_reflns_limit_l_min -23
_diffrn_reflns_number 14953
_diffrn_reflns_point_group_measured_fraction_full 0.992
_diffrn_reflns_point_group_measured_fraction_max 0.992
_diffrn_reflns_theta_full 67.679
_diffrn_reflns_theta_max 67.728
_diffrn_reflns_theta_min 4.334
_diffrn_source 'micro focus sealed tube'
_exptl_absorpt_coefficient_mu 1.065
_exptl_absorpt_correction_T_max 0.753
_exptl_absorpt_correction_T_min 0.668
_exptl_absorpt_correction_type multi-scan
_exptl_absorpt_process_details
;
SADABS, Bruker AXS Inc., Madison, 
Wisconsin, USA. 
;
_exptl_crystal_colour colorless
_exptl_crystal_density_diffrn 1.125
_exptl_crystal_density_method 'not measured'
_exptl_crystal_description needle
_exptl_crystal_F_000 816
_exptl_crystal_size_max 0.44
_exptl_crystal_size_mid 0.04
_exptl_crystal_size_min 0.03
_refine_diff_density_max 0.223
_refine_diff_density_min -0.219
_refine_diff_density_rms 0.037
_refine_ls_extinction_method none
_refine_ls_goodness_of_fit_ref 1.040
_refine_ls_hydrogen_treatment mixed
_refine_ls_matrix_type full
_refine_ls_number_parameters 235
_refine_ls_number_reflns 3894
_refine_ls_number_restraints 0
_refine_ls_restrained_S_all 1.040
_refine_ls_R_factor_all 0.0464
_refine_ls_R_factor_gt 0.0372
_refine_ls_shift/su_max 0.001
_refine_ls_shift/su_mean 0.000
_refine_ls_structure_factor_coef Fsqd
_refine_ls_weighting_details 'w=1/[\s^2^(Fo^2^)+(0.0473P)^2^+0.6866P] where P=(Fo^2^+2Fc^2^)/3'
_refine_ls_weighting_scheme calc
_refine_ls_wR_factor_gt 0.0941
_refine_ls_wR_factor_ref 0.0995
_reflns_Friedel_coverage 0.000
_reflns_number_gt 3248
_reflns_number_total 3894
_reflns_threshold_expression 'I > 2\s(I)'
_cod_data_source_file c7qo00360a2.cif
_cod_data_source_block compound_22
_cod_original_sg_symbol_H-M 'P 21/c'
_cod_database_code 1553799
_shelx_shelxl_version_number 2014/7
_shelx_space_group_comment
;
The symmetry employed for this shelxl refinement is uniquely defined
by the following loop, which should always be used as a source of
symmetry information in preference to the above space-group names.
They are only intended as comments.
;

loop_
_space_group_symop_operation_xyz
'x, y, z'
'-x, y+1/2, -z+1/2'
'-x, -y, -z'
'x, -y-1/2, z-1/2'

loop_
_atom_site_label
_atom_site_type_symbol
_atom_site_fract_x
_atom_site_fract_y
_atom_site_fract_z
_atom_site_U_iso_or_equiv
_atom_site_adp_type
_atom_site_occupancy
_atom_site_site_symmetry_order
_atom_site_calc_flag
_atom_site_refinement_flags_posn
_atom_site_refinement_flags_adp
Si1 Si 0.64611(3) 0.07230(6) 0.66727(2) 0.03422(14) Uani 1 1 d . .
O1 O 0.93496(8) 0.57511(16) 0.92371(5) 0.0406(3) Uani 1 1 d . .
H1 H 0.9066 0.5112 0.9444 0.061 Uiso 1 1 d R U
O2 O 0.86778(7) -0.05882(15) 0.87479(5) 0.0327(3) Uani 1 1 d . .
H2 H 0.8890(5) -0.159(3) 0.8957(5) 0.049 Uiso 1 1 d R U
O3 O 0.72403(7) 0.22448(15) 0.70500(5) 0.0322(3) Uani 1 1 d . .
C1 C 0.81897(9) 0.3427(2) 0.80911(7) 0.0265(3) Uani 1 1 d . .
C2 C 0.91121(9) 0.2718(2) 0.85204(7) 0.0267(3) Uani 1 1 d . .
C3 C 0.91194(9) 0.1120(2) 0.90547(7) 0.0264(3) Uani 1 1 d . .
H3 H 0.9747 0.0725 0.9227 0.032 Uiso 1 1 calc R U
C4 C 0.88145(9) 0.1831(2) 0.96452(7) 0.0266(3) Uani 1 1 d . .
H4 H 0.9263 0.2677 0.9945 0.032 Uiso 1 1 calc R U
C5 C 0.82107(10) 0.0800(2) 1.00029(7) 0.0313(3) Uani 1 1 d . .
C6 C 0.78871(10) 0.2572(2) 0.95787(7) 0.0297(3) Uani 1 1 d . .
H6 H 0.7845 0.3815 0.9825 0.036 Uiso 1 1 calc R U
C7 C 0.72466(10) 0.2430(2) 0.89119(7) 0.0312(3) Uani 1 1 d . .
H7A H 0.6645 0.2668 0.8958 0.037 Uiso 1 1 calc R U
H7B H 0.7266 0.1078 0.8737 0.037 Uiso 1 1 calc R U
C8 C 0.74520(10) 0.3918(2) 0.84270(7) 0.0313(3) Uani 1 1 d . .
H8A H 0.7601 0.5189 0.8661 0.038 Uiso 1 1 calc R U
H8B H 0.6907 0.4134 0.8078 0.038 Uiso 1 1 calc R U
C9 C 0.79299(10) 0.1690(2) 0.76057(7) 0.0278(3) Uani 1 1 d . .
H9 H 0.7729 0.0556 0.7834 0.033 Uiso 1 1 calc R U
C10 C 0.87698(11) 0.1110(3) 0.74187(7) 0.0363(4) Uani 1 1 d . .
H10A H 0.8809 0.1792 0.7012 0.044 Uiso 1 1 calc R U
H10B H 0.8787 -0.0334 0.7348 0.044 Uiso 1 1 calc R U
C11 C 0.95257(10) 0.1749(3) 0.79976(7) 0.0349(4) Uani 1 1 d . .
H11A H 0.9909 0.2707 0.7849 0.042 Uiso 1 1 calc R U
H11B H 0.9883 0.0588 0.8187 0.042 Uiso 1 1 calc R U
C12 C 0.82994(12) 0.5279(2) 0.76929(8) 0.0371(4) Uani 1 1 d . .
H12A H 0.7748 0.5552 0.7367 0.056 Uiso 1 1 calc R U
H12B H 0.8766 0.5050 0.7470 0.056 Uiso 1 1 calc R U
H12C H 0.8454 0.6412 0.7989 0.056 Uiso 1 1 calc R U
C13 C 0.97088(10) 0.4425(2) 0.88418(8) 0.0360(4) Uani 1 1 d . .
H13A H 1.0256 0.3856 0.9119 0.043 Uiso 1 1 calc R U
H13B H 0.9869 0.5202 0.8491 0.043 Uiso 1 1 calc R U
C14 C 0.84500(11) 0.1186(3) 1.07357(7) 0.0429(4) Uani 1 1 d . .
H14A H 0.8691 0.2523 1.0822 0.064 Uiso 1 1 calc R U
H14B H 0.8889 0.0221 1.0957 0.064 Uiso 1 1 calc R U
H14C H 0.7925 0.1066 1.0901 0.064 Uiso 1 1 calc R U
C15 C 0.78195(12) -0.1227(3) 0.98338(8) 0.0426(4) Uani 1 1 d . .
H15A H 0.7319 -0.1399 1.0026 0.064 Uiso 1 1 calc R U
H15B H 0.8263 -0.2235 1.0009 0.064 Uiso 1 1 calc R U
H15C H 0.7622 -0.1364 0.9356 0.064 Uiso 1 1 calc R U
C16 C 0.69121(14) -0.1096(3) 0.61801(9) 0.0528(5) Uani 1 1 d . .
H16A H 0.7207 -0.0391 0.5890 0.079 Uiso 1 1 calc R U
H16B H 0.6433 -0.1894 0.5916 0.079 Uiso 1 1 calc R U
H16C H 0.7334 -0.1959 0.6475 0.079 Uiso 1 1 calc R U
C17 C 0.60038(17) -0.0601(4) 0.72831(11) 0.0670(6) Uani 1 1 d . .
H17A H 0.6459 -0.1440 0.7556 0.100 Uiso 1 1 calc R U
H17B H 0.5509 -0.1422 0.7055 0.100 Uiso 1 1 calc R U
H17C H 0.5803 0.0362 0.7561 0.100 Uiso 1 1 calc R U
C18 C 0.56086(11) 0.2340(3) 0.61232(9) 0.0467(4) Uani 1 1 d . .
C19 C 0.54005(18) 0.4101(4) 0.65051(14) 0.0873(9) Uani 1 1 d . .
H19A H 0.5930 0.4900 0.6663 0.131 Uiso 1 1 calc R U
H19B H 0.5194 0.3632 0.6880 0.131 Uiso 1 1 calc R U
H19C H 0.4943 0.4905 0.6219 0.131 Uiso 1 1 calc R U
C20 C 0.47728(15) 0.1135(5) 0.58469(14) 0.0896(9) Uani 1 1 d . .
H20A H 0.4501 0.0796 0.6203 0.134 Uiso 1 1 calc R U
H20B H 0.4922 -0.0079 0.5646 0.134 Uiso 1 1 calc R U
H20C H 0.4361 0.1918 0.5516 0.134 Uiso 1 1 calc R U
C21 C 0.59516(15) 0.3111(4) 0.55545(11) 0.0689(6) Uani 1 1 d . .
H21A H 0.5495 0.3900 0.5261 0.103 Uiso 1 1 calc R U
H21B H 0.6109 0.1993 0.5312 0.103 Uiso 1 1 calc R U
H21C H 0.6471 0.3934 0.5726 0.103 Uiso 1 1 calc R U

loop_
_atom_site_aniso_label
_atom_site_aniso_U_11
_atom_site_aniso_U_22
_atom_site_aniso_U_33
_atom_site_aniso_U_23
_atom_site_aniso_U_13
_atom_site_aniso_U_12
Si1 0.0424(3) 0.0324(2) 0.0271(2) -0.00597(17) 0.00737(18) -0.00711(18)
O1 0.0549(7) 0.0258(6) 0.0370(6) -0.0020(5) 0.0041(5) -0.0074(5)
O2 0.0511(6) 0.0200(5) 0.0257(5) -0.0003(4) 0.0073(5) 0.0031(5)
O3 0.0391(6) 0.0305(6) 0.0220(5) 0.0004(4) -0.0010(4) -0.0018(4)
C1 0.0334(8) 0.0220(7) 0.0219(7) 0.0008(6) 0.0029(6) 0.0011(6)
C2 0.0287(7) 0.0266(7) 0.0242(7) 0.0011(6) 0.0054(6) -0.0007(6)
C3 0.0294(7) 0.0244(7) 0.0245(7) -0.0001(6) 0.0048(6) 0.0032(6)
C4 0.0311(7) 0.0250(7) 0.0220(7) -0.0007(6) 0.0037(6) 0.0005(6)
C5 0.0353(8) 0.0362(8) 0.0233(7) 0.0011(6) 0.0088(6) 0.0014(7)
C6 0.0342(8) 0.0310(8) 0.0239(7) -0.0038(6) 0.0075(6) 0.0035(6)
C7 0.0289(7) 0.0363(8) 0.0274(8) -0.0022(6) 0.0055(6) 0.0047(6)
C8 0.0349(8) 0.0301(8) 0.0253(7) -0.0011(6) 0.0010(6) 0.0087(6)
C9 0.0368(8) 0.0247(7) 0.0195(7) 0.0013(6) 0.0026(6) 0.0016(6)
C10 0.0457(9) 0.0386(9) 0.0254(8) -0.0006(7) 0.0104(7) 0.0077(7)
C11 0.0358(8) 0.0429(9) 0.0279(8) 0.0033(7) 0.0119(7) 0.0041(7)
C12 0.0510(10) 0.0261(8) 0.0298(8) 0.0041(6) 0.0022(7) -0.0016(7)
C13 0.0365(8) 0.0354(9) 0.0333(8) 0.0009(7) 0.0038(7) -0.0076(7)
C14 0.0435(9) 0.0618(12) 0.0239(8) 0.0030(8) 0.0097(7) 0.0063(8)
C15 0.0512(10) 0.0407(10) 0.0392(9) 0.0054(7) 0.0177(8) -0.0064(8)
C16 0.0718(13) 0.0392(10) 0.0440(10) -0.0110(8) 0.0081(9) 0.0037(9)
C17 0.0854(16) 0.0696(15) 0.0512(12) -0.0072(11) 0.0269(11) -0.0360(12)
C18 0.0334(9) 0.0532(11) 0.0478(10) -0.0101(9) -0.0003(8) -0.0003(8)
C19 0.0736(16) 0.0857(19) 0.0950(19) -0.0225(15) 0.0072(14) 0.0361(14)
C20 0.0448(12) 0.112(2) 0.097(2) -0.0069(17) -0.0105(13) -0.0201(14)
C21 0.0606(13) 0.0774(16) 0.0600(13) 0.0265(12) -0.0010(11) 0.0161(12)

loop_
_atom_type_symbol
_atom_type_description
_atom_type_scat_dispersion_real
_atom_type_scat_dispersion_imag
_atom_type_scat_source
C C 0.0181 0.0091 'International Tables Vol C Tables 4.2.6.8 and 6.1.1.4'
H H 0.0000 0.0000 'International Tables Vol C Tables 4.2.6.8 and 6.1.1.4'
O O 0.0492 0.0322 'International Tables Vol C Tables 4.2.6.8 and 6.1.1.4'
Si Si 0.2541 0.3302 'International Tables Vol C Tables 4.2.6.8 and 6.1.1.4'

loop_
_geom_angle_atom_site_label_1
_geom_angle_atom_site_label_2
_geom_angle_atom_site_label_3
_geom_angle
O3 Si1 C17 109.87(8)
O3 Si1 C16 109.86(8)
C17 Si1 C16 109.70(10)
O3 Si1 C18 105.21(7)
C17 Si1 C18 111.40(11)
C16 Si1 C18 110.71(9)
C13 O1 H1 109.0
C3 O2 H2 109.7
C9 O3 Si1 123.42(9)
C12 C1 C8 106.00(12)
C12 C1 C9 107.78(11)
C8 C1 C9 111.33(12)
C12 C1 C2 110.19(12)
C8 C1 C2 119.56(11)
C9 C1 C2 101.54(11)
C13 C2 C11 108.06(12)
C13 C2 C3 108.12(11)
C11 C2 C3 106.87(12)
C13 C2 C1 113.38(12)
C11 C2 C1 102.19(11)
C3 C2 C1 117.52(12)
O2 C3 C4 114.28(12)
O2 C3 C2 108.82(11)
C4 C3 C2 115.16(12)
O2 C3 H3 105.9
C4 C3 H3 105.9
C2 C3 H3 105.9
C6 C4 C3 121.65(12)
C6 C4 C5 59.34(10)
C3 C4 C5 128.71(13)
C6 C4 H4 112.3
C3 C4 H4 112.3
C5 C4 H4 112.3
C6 C5 C15 121.78(13)
C6 C5 C14 115.28(14)
C15 C5 C14 112.26(14)
C6 C5 C4 60.11(10)
C15 C5 C4 124.61(13)
C14 C5 C4 113.51(13)
C5 C6 C7 123.23(13)
C5 C6 C4 60.55(10)
C7 C6 C4 117.77(12)
C5 C6 H6 114.8
C7 C6 H6 114.8
C4 C6 H6 114.8
C6 C7 C8 112.09(13)
C6 C7 H7A 109.2
C8 C7 H7A 109.2
C6 C7 H7B 109.2
C8 C7 H7B 109.2
H7A C7 H7B 107.9
C7 C8 C1 118.50(12)
C7 C8 H8A 107.7
C1 C8 H8A 107.7
C7 C8 H8B 107.7
C1 C8 H8B 107.7
H8A C8 H8B 107.1
O3 C9 C10 112.63(11)
O3 C9 C1 111.23(11)
C10 C9 C1 105.39(12)
O3 C9 H9 109.2
C10 C9 H9 109.2
C1 C9 H9 109.2
C9 C10 C11 105.74(12)
C9 C10 H10A 110.6
C11 C10 H10A 110.6
C9 C10 H10B 110.6
C11 C10 H10B 110.6
H10A C10 H10B 108.7
C10 C11 C2 107.53(12)
C10 C11 H11A 110.2
C2 C11 H11A 110.2
C10 C11 H11B 110.2
C2 C11 H11B 110.2
H11A C11 H11B 108.5
C1 C12 H12A 109.5
C1 C12 H12B 109.5
H12A C12 H12B 109.5
C1 C12 H12C 109.5
H12A C12 H12C 109.5
H12B C12 H12C 109.5
O1 C13 C2 116.09(13)
O1 C13 H13A 108.3
C2 C13 H13A 108.3
O1 C13 H13B 108.3
C2 C13 H13B 108.3
H13A C13 H13B 107.4
C5 C14 H14A 109.5
C5 C14 H14B 109.5
H14A C14 H14B 109.5
C5 C14 H14C 109.5
H14A C14 H14C 109.5
H14B C14 H14C 109.5
C5 C15 H15A 109.5
C5 C15 H15B 109.5
H15A C15 H15B 109.5
C5 C15 H15C 109.5
H15A C15 H15C 109.5
H15B C15 H15C 109.5
Si1 C16 H16A 109.5
Si1 C16 H16B 109.5
H16A C16 H16B 109.5
Si1 C16 H16C 109.5
H16A C16 H16C 109.5
H16B C16 H16C 109.5
Si1 C17 H17A 109.5
Si1 C17 H17B 109.5
H17A C17 H17B 109.5
Si1 C17 H17C 109.5
H17A C17 H17C 109.5
H17B C17 H17C 109.5
C19 C18 C21 108.3(2)
C19 C18 C20 109.8(2)
C21 C18 C20 108.90(18)
C19 C18 Si1 110.19(14)
C21 C18 Si1 110.02(13)
C20 C18 Si1 109.56(16)
C18 C19 H19A 109.5
C18 C19 H19B 109.5
H19A C19 H19B 109.5
C18 C19 H19C 109.5
H19A C19 H19C 109.5
H19B C19 H19C 109.5
C18 C20 H20A 109.5
C18 C20 H20B 109.5
H20A C20 H20B 109.5
C18 C20 H20C 109.5
H20A C20 H20C 109.5
H20B C20 H20C 109.5
C18 C21 H21A 109.5
C18 C21 H21B 109.5
H21A C21 H21B 109.5
C18 C21 H21C 109.5
H21A C21 H21C 109.5
H21B C21 H21C 109.5

loop_
_geom_bond_atom_site_label_1
_geom_bond_atom_site_label_2
_geom_bond_distance
Si1 O3 1.6458(11)
Si1 C17 1.856(2)
Si1 C16 1.8635(19)
Si1 C18 1.8866(19)
O1 C13 1.435(2)
O1 H1 0.8227
O2 C3 1.4185(17)
O2 H2 0.83(2)
O3 C9 1.4325(17)
C1 C12 1.543(2)
C1 C8 1.542(2)
C1 C9 1.5444(19)
C1 C2 1.5804(19)
C2 C13 1.535(2)
C2 C11 1.560(2)
C2 C3 1.5600(19)
C3 C4 1.521(2)
C3 H3 1.0000
C4 C6 1.518(2)
C4 C5 1.524(2)
C4 H4 1.0000
C5 C6 1.506(2)
C5 C15 1.510(2)
C5 C14 1.518(2)
C6 C7 1.513(2)
C6 H6 1.0000
C7 C8 1.527(2)
C7 H7A 0.9900
C7 H7B 0.9900
C8 H8A 0.9900
C8 H8B 0.9900
C9 C10 1.525(2)
C9 H9 1.0000
C10 C11 1.537(2)
C10 H10A 0.9900
C10 H10B 0.9900
C11 H11A 0.9900
C11 H11B 0.9900
C12 H12A 0.9800
C12 H12B 0.9800
C12 H12C 0.9800
C13 H13A 0.9900
C13 H13B 0.9900
C14 H14A 0.9800
C14 H14B 0.9800
C14 H14C 0.9800
C15 H15A 0.9800
C15 H15B 0.9800
C15 H15C 0.9800
C16 H16A 0.9800
C16 H16B 0.9800
C16 H16C 0.9800
C17 H17A 0.9800
C17 H17B 0.9800
C17 H17C 0.9800
C18 C19 1.520(3)
C18 C21 1.526(3)
C18 C20 1.534(3)
C19 H19A 0.9800
C19 H19B 0.9800
C19 H19C 0.9800
C20 H20A 0.9800
C20 H20B 0.9800
C20 H20C 0.9800
C21 H21A 0.9800
C21 H21B 0.9800
C21 H21C 0.9800

loop_
_geom_torsion_atom_site_label_1
_geom_torsion_atom_site_label_2
_geom_torsion_atom_site_label_3
_geom_torsion_atom_site_label_4
_geom_torsion
C17 Si1 O3 C9 47.17(15)
C16 Si1 O3 C9 -73.60(13)
C18 Si1 O3 C9 167.20(11)
C12 C1 C2 C13 41.16(16)
C8 C1 C2 C13 -81.95(16)
C9 C1 C2 C13 155.19(12)
C12 C1 C2 C11 -74.86(14)
C8 C1 C2 C11 162.03(13)
C9 C1 C2 C11 39.16(14)
C12 C1 C2 C3 168.56(12)
C8 C1 C2 C3 45.45(18)
C9 C1 C2 C3 -77.41(14)
C13 C2 C3 O2 -171.50(12)
C11 C2 C3 O2 -55.40(14)
C1 C2 C3 O2 58.61(16)
C13 C2 C3 C4 58.70(16)
C11 C2 C3 C4 174.80(12)
C1 C2 C3 C4 -71.19(16)
O2 C3 C4 C6 -64.11(17)
C2 C3 C4 C6 62.97(18)
O2 C3 C4 C5 10.0(2)
C2 C3 C4 C5 137.08(14)
C3 C4 C5 C6 -107.85(16)
C6 C4 C5 C15 109.97(17)
C3 C4 C5 C15 2.1(2)
C6 C4 C5 C14 -106.69(15)
C3 C4 C5 C14 145.46(15)
C15 C5 C6 C7 -8.8(2)
C14 C5 C6 C7 -150.62(14)
C4 C5 C6 C7 105.65(15)
C15 C5 C6 C4 -114.50(16)
C14 C5 C6 C4 103.73(15)
C3 C4 C6 C5 119.26(15)
C3 C4 C6 C7 4.8(2)
C5 C4 C6 C7 -114.45(15)
C5 C6 C7 C8 -143.07(14)
C4 C6 C7 C8 -71.69(17)
C6 C7 C8 C1 79.93(16)
C12 C1 C8 C7 -174.36(12)
C9 C1 C8 C7 68.70(16)
C2 C1 C8 C7 -49.24(18)
Si1 O3 C9 C10 96.88(14)
Si1 O3 C9 C1 -145.07(10)
C12 C1 C9 O3 -47.25(16)
C8 C1 C9 O3 68.61(15)
C2 C1 C9 O3 -163.06(11)
C12 C1 C9 C10 75.10(14)
C8 C1 C9 C10 -169.04(12)
C2 C1 C9 C10 -40.71(14)
O3 C9 C10 C11 147.28(13)
C1 C9 C10 C11 25.84(15)
C9 C10 C11 C2 -0.33(17)
C13 C2 C11 C10 -144.14(13)
C3 C2 C11 C10 99.71(14)
C1 C2 C11 C10 -24.31(15)
C11 C2 C13 O1 167.54(12)
C3 C2 C13 O1 -77.12(16)
C1 C2 C13 O1 55.04(17)
O3 Si1 C18 C19 -48.27(18)
C17 Si1 C18 C19 70.74(19)
C16 Si1 C18 C19 -166.90(17)
O3 Si1 C18 C21 71.14(15)
C17 Si1 C18 C21 -169.86(15)
C16 Si1 C18 C21 -47.50(17)
O3 Si1 C18 C20 -169.17(16)
C17 Si1 C18 C20 -50.16(18)
C16 Si1 C18 C20 72.19(18)
